data_7203454
loop_
_publ_author_name
'Du, Miao'
'Li, Cheng-Peng'
'Zhao, Xiao-Jun'

_publ_section_title
;
 Hierarchical regulated assembly of new metallosupramolecular networks
 based on metal thiocyanate and
 trans-1-(2-pyridyl)-2-(4-pyridyl)ethylene (bpe)via multiple
 interactions
;
_journal_issue 7
_journal_name_full CrystEngComm
_journal_page_first 552
_journal_paper_doi 10.1039/b606400k
_journal_volume 8
_journal_year 2006
_chemical_formula_sum 'C14 H10 N4 Pb S2'
_chemical_formula_weight 505.57
_chemical_name_systematic
;
?
;
_space_group_IT_number 14
_symmetry_cell_setting monoclinic
_symmetry_space_group_name_Hall '-P 2ybc'
_symmetry_space_group_name_H-M 'P 1 21/c 1'
_atom_sites_solution_hydrogens geom
_atom_sites_solution_primary direct
_atom_sites_solution_secondary difmap
_audit_creation_method SHELXL-97
_cell_angle_alpha 90.00
_cell_angle_beta 95.374(4)
_cell_angle_gamma 90.00
_cell_formula_units_Z 4
_cell_length_a 15.976(6)
_cell_length_b 7.232(3)
_cell_length_c 13.109(5)
_cell_measurement_reflns_used 4771
_cell_measurement_temperature 293(2)
_cell_measurement_theta_max 27.73
_cell_measurement_theta_min 2.56
_cell_volume 1507.9(10)
_computing_cell_refinement 'Bruker APEX II'
_computing_data_collection 'Bruker APEX II'
_computing_data_reduction 'Bruker SAINT'
_computing_molecular_graphics 'Bruker SHELXTL'
_computing_publication_material 'Bruker SHELXTL'
_computing_structure_refinement 'SHELXL-97 (Sheldrick, 1997)'
_computing_structure_solution 'SHELXS-97 (Sheldrick, 1990)'
_diffrn_ambient_temperature 293(2)
_diffrn_measured_fraction_theta_full 0.984
_diffrn_measured_fraction_theta_max 0.984
_diffrn_measurement_device_type 'APEX II CCD area detector'
_diffrn_measurement_method 'phi and omega scans'
_diffrn_radiation_monochromator graphite
_diffrn_radiation_source 'fine-focus sealed tube'
_diffrn_radiation_type MoK\a
_diffrn_radiation_wavelength 0.71073
_diffrn_reflns_av_R_equivalents 0.0423
_diffrn_reflns_av_sigmaI/netI 0.0474
_diffrn_reflns_limit_h_max 18
_diffrn_reflns_limit_h_min -19
_diffrn_reflns_limit_k_max 7
_diffrn_reflns_limit_k_min -8
_diffrn_reflns_limit_l_max 15
_diffrn_reflns_limit_l_min -14
_diffrn_reflns_number 6959
_diffrn_reflns_theta_full 25.03
_diffrn_reflns_theta_max 25.03
_diffrn_reflns_theta_min 2.56
_exptl_absorpt_coefficient_mu 11.463
_exptl_absorpt_correction_T_max 1.000000
_exptl_absorpt_correction_T_min 0.688759
_exptl_absorpt_correction_type multi-scan
_exptl_absorpt_process_details SADABS
_exptl_crystal_colour Pale-Yellow
_exptl_crystal_density_diffrn 2.227
_exptl_crystal_density_meas ?
_exptl_crystal_density_method 'not measured'
_exptl_crystal_description Block
_exptl_crystal_F_000 944
_exptl_crystal_size_max 0.16
_exptl_crystal_size_mid 0.14
_exptl_crystal_size_min 0.10
_refine_diff_density_max 3.864
_refine_diff_density_min -4.274
_refine_diff_density_rms 0.413
_refine_ls_extinction_coef 0.0066(8)
_refine_ls_extinction_expression Fc^*^=kFc[1+0.001xFc^2^\l^3^/sin(2\q)]^-1/4^
_refine_ls_extinction_method SHELXL
_refine_ls_goodness_of_fit_ref 1.062
_refine_ls_hydrogen_treatment constr
_refine_ls_matrix_type full
_refine_ls_number_parameters 191
_refine_ls_number_reflns 2619
_refine_ls_number_restraints 0
_refine_ls_restrained_S_all 1.062
_refine_ls_R_factor_all 0.0597
_refine_ls_R_factor_gt 0.0560
_refine_ls_shift/su_max 0.000
_refine_ls_shift/su_mean 0.000
_refine_ls_structure_factor_coef Fsqd
_refine_ls_weighting_details 'calc w=1/[\s^2^(Fo^2^)+(0.1322P)^2^+0.0000P] where P=(Fo^2^+2Fc^2^)/3'
_refine_ls_weighting_scheme calc
_refine_ls_wR_factor_gt 0.1662
_refine_ls_wR_factor_ref 0.1684
_reflns_number_gt 2290
_reflns_number_total 2619
_reflns_threshold_expression >2sigma(I)
_cod_data_source_file b606400k.txt
_cod_data_source_block 6
_cod_depositor_comments
;
The following automatic conversions were performed:
'_symmetry_cell_setting' value 'Monoclinic' changed to 'monoclinic'
according to '/home/saulius/struct/CIF-dictionaries/cif_core.dic'
dictionary named 'cif_core.dic' version 2.4.1 from
2010-06-29.

'_exptl_absorpt_correction_type' value 'MULTI-SCAN' changed
to 'multi-scan' according to
'/home/saulius/struct/CIF-dictionaries/cif_core.dic' dictionary named
'cif_core.dic' version 2.4.1 from 2010-06-29.

Automatic conversion script
Id: cif_fix_enum 1527 2010-12-29 10:47:43Z saulius 

The following automatic conversions were performed:

'_exptl_crystal_density_meas' value 'None' was changed to '?' - the
value is perceived as not measured.

Automatic conversion script
Id: cif_fix_values 3008 2015-01-20 13:52:24Z robertas 
;
_cod_original_cell_volume 1507.8(9)
_cod_original_sg_symbol_H-M P2(1)/c
_cod_database_code 7203454

loop_
_symmetry_equiv_pos_as_xyz
'x, y, z'
'-x, y+1/2, -z+1/2'
'-x, -y, -z'
'x, -y-1/2, z-1/2'

loop_
_atom_site_label
_atom_site_type_symbol
_atom_site_fract_x
_atom_site_fract_y
_atom_site_fract_z
_atom_site_U_iso_or_equiv
_atom_site_adp_type
_atom_site_occupancy
_atom_site_symmetry_multiplicity
_atom_site_calc_flag
_atom_site_refinement_flags
_atom_site_disorder_assembly
_atom_site_disorder_group
Pb1 Pb 0.05266(2) 0.27425(6) 0.60801(3) 0.0279(3) Uani 1 1 d . . .
S1 S 0.12208(19) 0.5430(4) 0.9566(2) 0.0378(7) Uani 1 1 d . . .
S2 S 0.08736(18) 0.9068(4) 0.7308(2) 0.0341(7) Uani 1 1 d . . .
N1 N 0.1967(6) 0.3543(14) 0.5606(7) 0.034(2) Uani 1 1 d . . .
N2 N 0.5539(10) 0.406(2) 0.2281(14) 0.094(5) Uani 1 1 d . . .
N3 N 0.1334(6) 0.3518(16) 0.7753(7) 0.038(2) Uani 1 1 d . . .
N4 N 0.0332(7) 0.6303(14) 0.5928(7) 0.040(2) Uani 1 1 d . . .
C1 C 0.6042(13) 0.2602(19) 0.3824(15) 0.061(5) Uani 1 1 d . . .
H1 H 0.5943 0.2149 0.4466 0.073 Uiso 1 1 calc R . .
C2 C 0.6814(12) 0.247(2) 0.346(2) 0.073(7) Uani 1 1 d . . .
H2 H 0.7249 0.1888 0.3862 0.088 Uiso 1 1 calc R . .
C3 C 0.6962(10) 0.315(2) 0.2529(18) 0.068(5) Uani 1 1 d . . .
H3 H 0.7497 0.3099 0.2304 0.081 Uiso 1 1 calc R . .
C4 C 0.6330(13) 0.390(3) 0.1952(15) 0.086(6) Uani 1 1 d . . .
H4 H 0.6421 0.4324 0.1302 0.103 Uiso 1 1 calc R . .
C5 C 0.5427(8) 0.343(2) 0.3202(13) 0.052(4) Uani 1 1 d . . .
C6 C 0.4578(9) 0.370(3) 0.3560(14) 0.065(4) Uani 1 1 d . . .
H6 H 0.4173 0.4313 0.3127 0.078 Uiso 1 1 calc R . .
C7 C 0.4375(10) 0.315(2) 0.4429(13) 0.057(4) Uani 1 1 d . . .
H7 H 0.4788 0.2550 0.4856 0.068 Uiso 1 1 calc R . .
C8 C 0.3530(8) 0.337(2) 0.4817(11) 0.047(3) Uani 1 1 d . . .
C9 C 0.2847(9) 0.4300(19) 0.4317(10) 0.054(3) Uani 1 1 d . . .
H9 H 0.2905 0.4890 0.3697 0.064 Uiso 1 1 calc R . .
C10 C 0.2076(8) 0.4352(19) 0.4733(9) 0.043(3) Uani 1 1 d . . .
H10 H 0.1628 0.4976 0.4384 0.051 Uiso 1 1 calc R . .
C11 C 0.2632(10) 0.2696(18) 0.6119(12) 0.047(3) Uani 1 1 d . . .
H11 H 0.2571 0.2165 0.6754 0.057 Uiso 1 1 calc R . .
C12 C 0.3388(9) 0.2604(18) 0.5729(15) 0.053(4) Uani 1 1 d . . .
H12 H 0.3827 0.1988 0.6102 0.064 Uiso 1 1 calc R . .
C13 C 0.1297(6) 0.4309(15) 0.8507(8) 0.028(2) Uani 1 1 d . . .
C14 C 0.0546(7) 0.7442(14) 0.6499(11) 0.028(3) Uani 1 1 d . . .

loop_
_atom_site_aniso_label
_atom_site_aniso_U_11
_atom_site_aniso_U_22
_atom_site_aniso_U_33
_atom_site_aniso_U_23
_atom_site_aniso_U_13
_atom_site_aniso_U_12
Pb1 0.0293(4) 0.0235(4) 0.0312(4) 0.00032(13) 0.0053(2) -0.00080(14)
S1 0.0466(18) 0.0340(14) 0.0332(15) -0.0058(12) 0.0054(12) 0.0030(13)
S2 0.0336(16) 0.0329(15) 0.0360(15) -0.0017(12) 0.0039(11) 0.0013(12)
N1 0.025(5) 0.038(6) 0.038(5) -0.003(4) 0.008(4) 0.002(4)
N2 0.081(11) 0.086(12) 0.117(13) -0.011(11) 0.016(9) 0.013(9)
N3 0.041(6) 0.049(6) 0.025(5) -0.004(5) 0.002(4) 0.000(5)
N4 0.067(7) 0.019(5) 0.036(6) 0.000(4) 0.007(5) 0.002(5)
C1 0.070(13) 0.052(9) 0.062(11) -0.008(7) 0.012(9) -0.012(7)
C2 0.042(11) 0.047(8) 0.13(2) -0.020(9) -0.021(11) 0.008(7)
C3 0.030(8) 0.049(8) 0.129(17) -0.002(11) 0.033(9) 0.007(7)
C4 0.095(15) 0.064(11) 0.105(14) -0.001(11) 0.048(12) 0.006(11)
C5 0.026(7) 0.052(9) 0.079(11) -0.020(8) 0.014(7) -0.013(6)
C6 0.045(9) 0.062(11) 0.087(11) -0.016(10) 0.008(8) -0.013(8)
C7 0.045(9) 0.066(10) 0.062(10) -0.004(8) 0.015(7) -0.013(8)
C8 0.029(7) 0.054(8) 0.060(9) -0.014(7) 0.008(6) -0.006(6)
C9 0.059(9) 0.050(8) 0.055(8) 0.000(6) 0.023(7) -0.015(7)
C10 0.036(7) 0.050(8) 0.044(7) 0.000(6) 0.012(5) 0.003(6)
C11 0.041(9) 0.058(9) 0.042(8) 0.002(6) 0.002(6) -0.002(6)
C12 0.021(8) 0.063(9) 0.077(12) 0.002(7) 0.012(7) 0.009(6)
C13 0.017(5) 0.033(6) 0.035(6) 0.003(5) -0.002(4) -0.005(4)
C14 0.021(6) 0.023(5) 0.041(8) 0.008(5) 0.010(5) 0.009(4)

loop_
_atom_type_symbol
_atom_type_description
_atom_type_scat_dispersion_real
_atom_type_scat_dispersion_imag
_atom_type_scat_source
C C 0.0033 0.0016 'International Tables Vol C Tables 4.2.6.8 and 6.1.1.4'
H H 0.0000 0.0000 'International Tables Vol C Tables 4.2.6.8 and 6.1.1.4'
N N 0.0061 0.0033 'International Tables Vol C Tables 4.2.6.8 and 6.1.1.4'
S S 0.1246 0.1234 'International Tables Vol C Tables 4.2.6.8 and 6.1.1.4'
Pb Pb -3.3944 10.1111 'International Tables Vol C Tables 4.2.6.8 and 6.1.1.4'

loop_
_geom_angle_atom_site_label_1
_geom_angle_atom_site_label_2
_geom_angle_atom_site_label_3
_geom_angle
_geom_angle_site_symmetry_1
_geom_angle_site_symmetry_3
_geom_angle_publ_flag
N3 Pb1 N1 75.9(3) . . ?
N3 Pb1 N4 83.9(3) . . ?
N1 Pb1 N4 81.8(3) . . ?
N3 Pb1 S2 71.8(3) . 1_545 ?
N1 Pb1 S2 101.6(2) . 1_545 ?
N4 Pb1 S2 153.5(2) . 1_545 ?
C14 S2 Pb1 104.3(4) . 1_565 ?
C10 N1 C11 118.3(11) . . ?
C10 N1 Pb1 121.3(8) . . ?
C11 N1 Pb1 118.0(9) . . ?
C5 N2 C4 117.7(17) . . ?
C13 N3 Pb1 143.4(8) . . ?
C14 N4 Pb1 129.5(9) . . ?
C5 C1 C2 116.6(18) . . ?
C5 C1 H1 121.7 . . ?
C2 C1 H1 121.7 . . ?
C3 C2 C1 121.7(18) . . ?
C3 C2 H2 119.2 . . ?
C1 C2 H2 119.2 . . ?
C4 C3 C2 118.4(16) . . ?
C4 C3 H3 120.8 . . ?
C2 C3 H3 120.8 . . ?
C3 C4 N2 122.0(18) . . ?
C3 C4 H4 119.0 . . ?
N2 C4 H4 119.0 . . ?
N2 C5 C1 123.4(15) . . ?
N2 C5 C6 116.7(16) . . ?
C1 C5 C6 119.9(16) . . ?
C7 C6 C5 123.6(18) . . ?
C7 C6 H6 118.2 . . ?
C5 C6 H6 118.2 . . ?
C6 C7 C8 125.5(18) . . ?
C6 C7 H7 117.3 . . ?
C8 C7 H7 117.3 . . ?
C12 C8 C9 115.1(12) . . ?
C12 C8 C7 119.0(14) . . ?
C9 C8 C7 125.9(14) . . ?
C8 C9 C10 120.8(12) . . ?
C8 C9 H9 119.6 . . ?
C10 C9 H9 119.6 . . ?
N1 C10 C9 121.6(12) . . ?
N1 C10 H10 119.2 . . ?
C9 C10 H10 119.2 . . ?
N1 C11 C12 121.4(14) . . ?
N1 C11 H11 119.3 . . ?
C12 C11 H11 119.3 . . ?
C11 C12 C8 122.7(14) . . ?
C11 C12 H12 118.7 . . ?
C8 C12 H12 118.7 . . ?
N3 C13 S1 178.6(9) . . ?
N4 C14 S2 178.7(12) . . ?

loop_
_geom_bond_atom_site_label_1
_geom_bond_atom_site_label_2
_geom_bond_distance
_geom_bond_site_symmetry_2
_geom_bond_publ_flag
Pb1 N3 2.502(9) . ?
Pb1 N1 2.506(9) . ?
Pb1 N4 2.599(10) . ?
Pb1 S2 3.130(3) 1_545 ?
S1 C13 1.622(11) . ?
S2 C14 1.636(13) . ?
S2 Pb1 3.130(3) 1_565 ?
N1 C10 1.311(15) . ?
N1 C11 1.351(18) . ?
N2 C5 1.32(2) . ?
N2 C4 1.38(2) . ?
N3 C13 1.148(13) . ?
N4 C14 1.144(17) . ?
C1 C5 1.36(3) . ?
C1 C2 1.37(3) . ?
C1 H1 0.9300 . ?
C2 C3 1.36(3) . ?
C2 H2 0.9300 . ?
C3 C4 1.32(3) . ?
C3 H3 0.9300 . ?
C4 H4 0.9300 . ?
C5 C6 1.49(2) . ?
C6 C7 1.28(3) . ?
C6 H6 0.9300 . ?
C7 C8 1.50(2) . ?
C7 H7 0.9300 . ?
C8 C12 1.36(2) . ?
C8 C9 1.39(2) . ?
C9 C10 1.393(17) . ?
C9 H9 0.9300 . ?
C10 H10 0.9300 . ?
C11 C12 1.36(2) . ?
C11 H11 0.9300 . ?
C12 H12 0.9300 . ?

loop_
_geom_torsion_atom_site_label_1
_geom_torsion_atom_site_label_2
_geom_torsion_atom_site_label_3
_geom_torsion_atom_site_label_4
_geom_torsion
_geom_torsion_site_symmetry_1
_geom_torsion_site_symmetry_2
_geom_torsion_site_symmetry_3
_geom_torsion_site_symmetry_4
_geom_torsion_publ_flag
N3 Pb1 N1 C10 -146.6(10) . . . . ?
N4 Pb1 N1 C10 -60.9(9) . . . . ?
S2 Pb1 N1 C10 145.7(9) 1_545 . . . ?
N3 Pb1 N1 C11 51.1(9) . . . . ?
N4 Pb1 N1 C11 136.8(9) . . . . ?
S2 Pb1 N1 C11 -16.6(9) 1_545 . . . ?
N1 Pb1 N3 C13 136.1(16) . . . . ?
N4 Pb1 N3 C13 53.0(15) . . . . ?
S2 Pb1 N3 C13 -116.4(15) 1_545 . . . ?
N3 Pb1 N4 C14 -3.0(12) . . . . ?
N1 Pb1 N4 C14 -79.6(12) . . . . ?
S2 Pb1 N4 C14 20.1(16) 1_545 . . . ?
C5 C1 C2 C3 1(2) . . . . ?
C1 C2 C3 C4 -3(3) . . . . ?
C2 C3 C4 N2 3(3) . . . . ?
C5 N2 C4 C3 0(3) . . . . ?
C4 N2 C5 C1 -2(3) . . . . ?
C4 N2 C5 C6 177.2(16) . . . . ?
C2 C1 C5 N2 1(2) . . . . ?
C2 C1 C5 C6 -177.5(14) . . . . ?
N2 C5 C6 C7 179.1(17) . . . . ?
C1 C5 C6 C7 -2(2) . . . . ?
C5 C6 C7 C8 -179.4(16) . . . . ?
C6 C7 C8 C12 175.7(17) . . . . ?
C6 C7 C8 C9 -3(3) . . . . ?
C12 C8 C9 C10 -2(2) . . . . ?
C7 C8 C9 C10 177.1(14) . . . . ?
C11 N1 C10 C9 2.2(19) . . . . ?
Pb1 N1 C10 C9 -160.0(10) . . . . ?
C8 C9 C10 N1 0(2) . . . . ?
C10 N1 C11 C12 -2.9(19) . . . . ?
Pb1 N1 C11 C12 159.9(11) . . . . ?
N1 C11 C12 C8 1(2) . . . . ?
C9 C8 C12 C11 1(2) . . . . ?
C7 C8 C12 C11 -177.9(14) . . . . ?
